data_7234056
loop_
_publ_author_name
'Takaaki Hiramatsu'
'Yukihiro Yoshida'
'Gunzi Saito'
'Akihiro Otsuka'
'Hideki Yamochi'
'Mitsuhiko Maesato'
'Yasuhiro Shimizu'
'Hiroshi Ito'
'Hideo Kishida'

_publ_section_title
;
 Quantum spin liquid: design of a quantum spin liquid next to a
 superconducting state based on a dimer-type ET Mott insulator
;
_journal_name_full 'Journal of Materials Chemistry C'
_journal_page_first 1378
_journal_page_last 1388
_journal_paper_doi 10.1039/C4TC01701C
_journal_volume 3
_journal_year 2015
_chemical_formula_moiety '2(C10 H8 S8), (C2 Br1 Cu1 N3)'
_chemical_formula_sum 'C22 H16 Br Cu N3 S16'
_chemical_formula_weight 978.90
_chemical_name_common (ET)2Cu[N(CN)2]Br
_space_group_IT_number 62
_space_group_name_Hall '-P 2ac 2n'
_space_group_name_H-M_alt 'P n m a'
_symmetry_cell_setting orthorhombic
_symmetry_space_group_name_Hall '-P 2ac 2n'
_symmetry_space_group_name_H-M 'P n m a'
_atom_sites_solution_hydrogens geom
_atom_sites_solution_primary direct
_atom_sites_solution_secondary difmap
_cell_angle_alpha 90.00
_cell_angle_beta 90.00
_cell_angle_gamma 90.00
_cell_formula_units_Z 4
_cell_length_a 12.8991(12)
_cell_length_b 29.754(3)
_cell_length_c 8.5025(8)
_cell_measurement_reflns_used 9928
_cell_measurement_temperature 150(2)
_cell_measurement_theta_max 28.01
_cell_measurement_theta_min 2.49
_cell_volume 3263.3(5)
_computing_cell_refinement 'Bruker SAINT'
_computing_data_collection 'Bruker APEX2'
_computing_data_reduction 'Bruker SAINT'
_computing_molecular_graphics 'Bruker SHELXTL'
_computing_publication_material 'Bruker SHELXTL'
_computing_structure_refinement 'SHELXL-97 (Sheldrick, 2008)'
_computing_structure_solution 'SHELXS-97 (Sheldrick, 2008)'
_diffrn_ambient_temperature 150(2)
_diffrn_detector_area_resol_mean 8.333
_diffrn_measured_fraction_theta_full 0.986
_diffrn_measured_fraction_theta_max 0.986
_diffrn_measurement_device_type 'Bruker APEXII CCD area detector'
_diffrn_measurement_method '\f and \w scans'
_diffrn_radiation_monochromator graphite
_diffrn_radiation_source 'fine-focus sealed tube'
_diffrn_radiation_type MoK\a
_diffrn_radiation_wavelength 0.71073
_diffrn_reflns_av_R_equivalents 0.0233
_diffrn_reflns_av_sigmaI/netI 0.0200
_diffrn_reflns_limit_h_max 16
_diffrn_reflns_limit_h_min -16
_diffrn_reflns_limit_k_max 38
_diffrn_reflns_limit_k_min -38
_diffrn_reflns_limit_l_max 7
_diffrn_reflns_limit_l_min -11
_diffrn_reflns_number 16763
_diffrn_reflns_theta_full 27.50
_diffrn_reflns_theta_max 27.50
_diffrn_reflns_theta_min 1.37
_exptl_absorpt_coefficient_mu 2.943
_exptl_absorpt_correction_T_max 0.9169
_exptl_absorpt_correction_T_min 0.4171
_exptl_absorpt_correction_type numerical
_exptl_absorpt_process_details
;
APEX2 Software
;
_exptl_crystal_colour black
_exptl_crystal_density_diffrn 1.992
_exptl_crystal_density_method 'not measured'
_exptl_crystal_description 'rhombic plate'
_exptl_crystal_F_000 1956
_exptl_crystal_preparation 'Magnetic properties, electronic property'
_exptl_crystal_recrystallization_method electrocrystallization
_exptl_crystal_size_max 0.36
_exptl_crystal_size_mid 0.25
_exptl_crystal_size_min 0.03
_refine_diff_density_max 1.517
_refine_diff_density_min -0.630
_refine_diff_density_rms 0.121
_refine_ls_extinction_method none
_refine_ls_goodness_of_fit_ref 1.174
_refine_ls_hydrogen_treatment constr
_refine_ls_matrix_type full
_refine_ls_number_parameters 214
_refine_ls_number_reflns 3761
_refine_ls_number_restraints 0
_refine_ls_restrained_S_all 1.174
_refine_ls_R_factor_all 0.0458
_refine_ls_R_factor_gt 0.0427
_refine_ls_shift/su_max 0.000
_refine_ls_shift/su_mean 0.000
_refine_ls_structure_factor_coef Fsqd
_refine_ls_weighting_details 'calc w=1/[\s^2^(Fo^2^)+(0.0224P)^2^+19.1784P] where P=(Fo^2^+2Fc^2^)/3'
_refine_ls_weighting_scheme calc
_refine_ls_wR_factor_gt 0.1021
_refine_ls_wR_factor_ref 0.1034
_reflns_number_gt 3490
_reflns_number_total 3761
_reflns_threshold_expression >2sigma(I)
_cod_data_source_file 1000012.cif
_cod_data_source_block PCOD1000012
_cod_depositor_comments
;
The following automatic conversions were performed:

data item '_symmetry_cell_setting' value 'Orthorhombic' was changed
to 'orthorhombic' in accordance with the built-in table derived from
the CIF Core dictionary named 'cif_core.dic' version 2.4.5 last
updated on 2014-11-21.

Automatic conversion script
Id: cif_fix_values 6909 2019-04-08 15:41:33Z antanas 
;
_cod_original_sg_symbol_H-M 'Pnma '
_cod_original_formula_sum 'C22 H16 Br1 Cu1 N3 S16'
_cod_database_code 7234056

loop_
_symmetry_equiv_pos_as_xyz
'x, y, z'
'-x+1/2, -y, z+1/2'
'x+1/2, -y+1/2, -z+1/2'
'-x, y+1/2, -z'
'-x, -y, -z'
'x-1/2, y, -z-1/2'
'-x-1/2, y-1/2, z-1/2'
'x, -y-1/2, z'

loop_
_atom_site_label
_atom_site_type_symbol
_atom_site_fract_x
_atom_site_fract_y
_atom_site_fract_z
_atom_site_U_iso_or_equiv
_atom_site_adp_type
_atom_site_occupancy
_atom_site_symmetry_multiplicity
_atom_site_calc_flag
_atom_site_refinement_flags
_atom_site_disorder_assembly
_atom_site_disorder_group
C1 C 0.6414(3) -0.01828(12) 0.3604(5) 0.0169(7) Uani 1 1 d . . .
C2 C 0.5784(3) 0.01887(12) 0.3592(5) 0.0174(7) Uani 1 1 d . . .
C3 C 0.7817(3) -0.07818(13) 0.4092(5) 0.0194(8) Uani 1 1 d . . .
C4 C 0.7224(3) -0.09506(12) 0.2927(4) 0.0174(7) Uani 1 1 d . . .
C5 C 0.5013(3) 0.09810(13) 0.3880(5) 0.0191(8) Uani 1 1 d . A .
C6 C 0.4443(3) 0.07831(13) 0.2762(5) 0.0182(7) Uani 1 1 d . A .
C7 C 0.9153(3) -0.14954(15) 0.3761(5) 0.0281(10) Uani 1 1 d . . .
H7A H 0.9515 -0.1388 0.2790 0.034 Uiso 1 1 calc R . .
H7B H 0.9637 -0.1702 0.4325 0.034 Uiso 1 1 calc R . .
C8 C 0.8205(4) -0.17589(14) 0.3275(5) 0.0268(9) Uani 1 1 d . . .
H8A H 0.7801 -0.1839 0.4239 0.032 Uiso 1 1 calc R . .
H8B H 0.8433 -0.2046 0.2768 0.032 Uiso 1 1 calc R . .
C9A C 0.4140(5) 0.17860(17) 0.2992(7) 0.0273(15) Uani 0.825(12) 1 d P A 1
H9A H 0.3927 0.2095 0.3329 0.033 Uiso 0.825(12) 1 calc PR A 1
H9B H 0.4577 0.1819 0.2027 0.033 Uiso 0.825(12) 1 calc PR A 1
C10A C 0.3183(5) 0.15251(17) 0.2571(7) 0.0266(14) Uani 0.825(12) 1 d P A 1
H10A H 0.2739 0.1714 0.1868 0.032 Uiso 0.825(12) 1 calc PR A 1
H10B H 0.2780 0.1463 0.3552 0.032 Uiso 0.825(12) 1 calc PR A 1
C9B C 0.3857(18) 0.1727(8) 0.392(3) 0.019(6) Uiso 0.175(12) 1 d P A 2
H9C H 0.3275 0.1577 0.4489 0.023 Uiso 0.175(12) 1 calc PR A 2
H9D H 0.3818 0.2056 0.4145 0.023 Uiso 0.175(12) 1 calc PR A 2
C10B C 0.3723(18) 0.1654(7) 0.218(3) 0.014(5) Uiso 0.175(12) 1 d P A 2
H10C H 0.4364 0.1757 0.1625 0.017 Uiso 0.175(12) 1 calc PR A 2
H10D H 0.3132 0.1842 0.1800 0.017 Uiso 0.175(12) 1 calc PR A 2
S1 S 0.74697(7) -0.02528(3) 0.48426(12) 0.0194(2) Uani 1 1 d . . .
S2 S 0.61681(8) -0.06275(3) 0.23194(12) 0.0198(2) Uani 1 1 d . . .
S3 S 0.59773(8) 0.06547(3) 0.47895(12) 0.0197(2) Uani 1 1 d . . .
S4 S 0.47211(8) 0.02202(3) 0.23292(12) 0.0198(2) Uani 1 1 d . . .
S5 S 0.89005(9) -0.10185(4) 0.50013(14) 0.0301(3) Uani 1 1 d . . .
S6 S 0.73651(8) -0.14625(3) 0.19340(12) 0.0234(2) Uani 1 1 d . . .
S7 S 0.49450(10) 0.15339(3) 0.45716(13) 0.0311(3) Uani 1 1 d . . .
S8 S 0.34513(9) 0.10076(4) 0.16114(13) 0.0273(2) Uani 1 1 d . . .
C11 C 0.8445(5) 0.2500 0.5997(7) 0.0223(12) Uani 1 2 d S . .
C12 C 0.9724(4) 0.2500 0.7903(8) 0.0226(12) Uani 1 2 d S . .
N1 N 0.7635(4) 0.2500 0.5427(6) 0.0284(11) Uani 1 2 d S . .
N2 N 0.9404(4) 0.2500 0.6439(7) 0.0353(13) Uani 1 2 d S . .
N3 N 1.0140(4) 0.2500 0.9085(6) 0.0248(11) Uani 1 2 d S . .
Cu1 Cu 0.62733(6) 0.2500 0.43860(9) 0.02440(17) Uani 1 2 d S . .
Br1 Br 0.64027(6) 0.2500 0.16490(7) 0.02981(16) Uani 1 2 d S . .

loop_
_atom_site_aniso_label
_atom_site_aniso_U_11
_atom_site_aniso_U_22
_atom_site_aniso_U_33
_atom_site_aniso_U_23
_atom_site_aniso_U_13
_atom_site_aniso_U_12
C1 0.0182(18) 0.0138(16) 0.0188(18) -0.0030(14) 0.0000(15) -0.0013(14)
C2 0.0177(18) 0.0143(17) 0.0202(18) -0.0027(14) -0.0005(15) -0.0020(14)
C3 0.0170(18) 0.0177(18) 0.0234(19) -0.0034(15) -0.0024(15) 0.0028(14)
C4 0.0195(18) 0.0131(17) 0.0196(18) -0.0017(14) -0.0003(15) 0.0015(14)
C5 0.024(2) 0.0127(17) 0.0207(18) 0.0018(14) 0.0068(15) 0.0022(14)
C6 0.0196(18) 0.0153(17) 0.0196(18) 0.0029(14) 0.0028(15) 0.0039(14)
C7 0.025(2) 0.031(2) 0.028(2) -0.0077(18) -0.0037(18) 0.0136(18)
C8 0.040(2) 0.0175(19) 0.023(2) 0.0011(16) -0.0078(18) 0.0079(18)
C9A 0.035(3) 0.017(2) 0.030(3) 0.003(2) -0.003(2) 0.004(2)
C10A 0.029(3) 0.022(3) 0.030(3) -0.003(2) 0.002(2) 0.010(2)
S1 0.0170(4) 0.0185(4) 0.0226(5) -0.0059(4) -0.0032(4) 0.0008(3)
S2 0.0217(5) 0.0157(4) 0.0221(5) -0.0050(4) -0.0065(4) 0.0032(4)
S3 0.0201(4) 0.0148(4) 0.0242(5) -0.0046(4) -0.0027(4) -0.0004(4)
S4 0.0220(5) 0.0145(4) 0.0230(5) -0.0032(4) -0.0057(4) 0.0017(4)
S5 0.0254(5) 0.0304(6) 0.0345(6) -0.0106(5) -0.0134(5) 0.0105(4)
S6 0.0289(5) 0.0162(4) 0.0251(5) -0.0057(4) -0.0076(4) 0.0064(4)
S7 0.0517(7) 0.0140(5) 0.0277(5) -0.0048(4) -0.0042(5) 0.0057(4)
S8 0.0290(5) 0.0263(5) 0.0268(5) -0.0020(4) -0.0060(4) 0.0116(4)
C11 0.026(3) 0.019(3) 0.022(3) 0.000 0.005(2) 0.000
C12 0.015(3) 0.015(3) 0.037(3) 0.000 0.002(2) 0.000
N1 0.024(3) 0.035(3) 0.026(3) 0.000 -0.001(2) 0.000
N2 0.020(3) 0.058(4) 0.028(3) 0.000 0.000(2) 0.000
N3 0.025(3) 0.019(2) 0.030(3) 0.000 -0.001(2) 0.000
Cu1 0.0256(4) 0.0262(4) 0.0214(4) 0.000 -0.0001(3) 0.000
Br1 0.0435(4) 0.0268(3) 0.0190(3) 0.000 -0.0004(3) 0.000

loop_
_atom_type_symbol
_atom_type_description
_atom_type_scat_dispersion_real
_atom_type_scat_dispersion_imag
_atom_type_scat_source
C C 0.0033 0.0016 'International Tables Vol C Tables 4.2.6.8 and 6.1.1.4'
H H 0.0000 0.0000 'International Tables Vol C Tables 4.2.6.8 and 6.1.1.4'
N N 0.0061 0.0033 'International Tables Vol C Tables 4.2.6.8 and 6.1.1.4'
S S 0.1246 0.1234 'International Tables Vol C Tables 4.2.6.8 and 6.1.1.4'
Cu Cu 0.3201 1.2651 'International Tables Vol C Tables 4.2.6.8 and 6.1.1.4'
Br Br -0.2901 2.4595 'International Tables Vol C Tables 4.2.6.8 and 6.1.1.4'

loop_
_geom_angle_atom_site_label_1
_geom_angle_atom_site_label_2
_geom_angle_atom_site_label_3
_geom_angle
_geom_angle_site_symmetry_1
_geom_angle_site_symmetry_3
C2 C1 S1 124.5(3) . .
C2 C1 S2 119.9(3) . .
S1 C1 S2 115.6(2) . .
C1 C2 S3 123.6(3) . .
C1 C2 S4 120.9(3) . .
S3 C2 S4 115.5(2) . .
C4 C3 S5 129.0(3) . .
C4 C3 S1 117.1(3) . .
S5 C3 S1 113.9(2) . .
C3 C4 S2 117.1(3) . .
C3 C4 S6 128.2(3) . .
S2 C4 S6 114.7(2) . .
C6 C5 S7 128.7(3) . .
C6 C5 S3 117.3(3) . .
S7 C5 S3 114.0(2) . .
C5 C6 S8 129.3(3) . .
C5 C6 S4 117.2(3) . .
S8 C6 S4 113.5(2) . .
C8 C7 S5 115.0(3) . .
C8 C7 H7A 108.5 . .
S5 C7 H7A 108.5 . .
C8 C7 H7B 108.5 . .
S5 C7 H7B 108.5 . .
H7A C7 H7B 107.5 . .
C7 C8 S6 113.9(3) . .
C7 C8 H8A 108.8 . .
S6 C8 H8A 108.8 . .
C7 C8 H8B 108.8 . .
S6 C8 H8B 108.8 . .
H8A C8 H8B 107.7 . .
C10A C9A S7 115.1(4) . .
C10A C9A H9A 108.5 . .
S7 C9A H9A 108.5 . .
C10A C9A H9B 108.5 . .
S7 C9A H9B 108.5 . .
H9A C9A H9B 107.5 . .
C9A C10A S8 113.4(4) . .
C9A C10A H10A 108.9 . .
S8 C10A H10A 108.9 . .
C9A C10A H10B 108.9 . .
S8 C10A H10B 108.9 . .
H10A C10A H10B 107.7 . .
C10B C9B S7 112.8(18) . .
C10B C9B H9C 109.0 . .
S7 C9B H9C 109.0 . .
C10B C9B H9D 109.0 . .
S7 C9B H9D 109.0 . .
H9C C9B H9D 107.8 . .
C9B C10B S8 113.2(16) . .
C9B C10B H10C 108.9 . .
S8 C10B H10C 108.9 . .
C9B C10B H10D 108.9 . .
S8 C10B H10D 108.9 . .
H10C C10B H10D 107.7 . .
C1 S1 C3 95.02(18) . .
C1 S2 C4 95.21(18) . .
C2 S3 C5 94.66(19) . .
C2 S4 C6 94.77(18) . .
C3 S5 C7 101.8(2) . .
C4 S6 C8 100.56(19) . .
C9B S7 C5 105.2(8) . .
C9B S7 C9A 28.5(9) . .
C5 S7 C9A 99.5(2) . .
C6 S8 C10A 102.6(2) . .
C6 S8 C10B 95.9(6) . .
C10A S8 C10B 25.3(6) . .
N1 C11 N2 172.0(7) . .
N3 C12 N2 170.2(6) . .
C11 N1 Cu1 178.2(5) . .
C11 N2 C12 125.2(6) . .
C12 N3 Cu1 159.8(5) . 6_657
N3 Cu1 N1 111.6(2) 6_557 .
N3 Cu1 Br1 135.76(16) 6_557 .
N1 Cu1 Br1 112.63(16) . .

loop_
_geom_bond_atom_site_label_1
_geom_bond_atom_site_label_2
_geom_bond_distance
_geom_bond_site_symmetry_2
C1 C2 1.372(5) .
C1 S1 1.734(4) .
C1 S2 1.745(4) .
C2 S3 1.738(4) .
C2 S4 1.744(4) .
C3 C4 1.349(5) .
C3 S5 1.745(4) .
C3 S1 1.757(4) .
C4 S2 1.745(4) .
C4 S6 1.751(4) .
C5 C6 1.338(6) .
C5 S7 1.750(4) .
C5 S3 1.757(4) .
C6 S8 1.743(4) .
C6 S4 1.752(4) .
C7 C8 1.511(6) .
C7 S5 1.798(4) .
C7 H7A 1.0000 .
C7 H7B 1.0000 .
C8 S6 1.803(4) .
C8 H8A 1.0000 .
C8 H8B 1.0000 .
C9A C10A 1.501(8) .
C9A S7 1.856(6) .
C9A H9A 1.0000 .
C9A H9B 1.0000 .
C10A S8 1.776(5) .
C10A H10A 1.0000 .
C10A H10B 1.0000 .
C9B C10B 1.50(3) .
C9B S7 1.61(2) .
C9B H9C 1.0000 .
C9B H9D 1.0000 .
C10B S8 2.01(2) .
C10B H10C 1.0000 .
C10B H10D 1.0000 .
C11 N1 1.151(8) .
C11 N2 1.294(8) .
C12 N3 1.139(8) .
C12 N2 1.311(9) .
N1 Cu1 1.967(5) .
N3 Cu1 1.956(5) 6_657
Cu1 N3 1.956(5) 6_557
Cu1 Br1 2.3332(10) .

loop_
_geom_torsion_atom_site_label_1
_geom_torsion_atom_site_label_2
_geom_torsion_atom_site_label_3
_geom_torsion_atom_site_label_4
_geom_torsion
_geom_torsion_site_symmetry_1
_geom_torsion_site_symmetry_2
_geom_torsion_site_symmetry_3
_geom_torsion_site_symmetry_4
S1 C1 C2 S3 1.9(5) . . . .
S2 C1 C2 S3 -178.5(2) . . . .
S1 C1 C2 S4 -178.5(2) . . . .
S2 C1 C2 S4 1.1(5) . . . .
S5 C3 C4 S2 178.5(3) . . . .
S1 C3 C4 S2 -0.9(5) . . . .
S5 C3 C4 S6 -0.9(6) . . . .
S1 C3 C4 S6 179.7(2) . . . .
S7 C5 C6 S8 0.5(6) . . . .
S3 C5 C6 S8 -178.8(2) . . . .
S7 C5 C6 S4 179.3(2) . . . .
S3 C5 C6 S4 0.0(4) . . . .
S5 C7 C8 S6 69.1(4) . . . .
S7 C9A C10A S8 -69.2(5) . . . .
S7 C9B C10B S8 72(2) . . . .
C2 C1 S1 C3 -179.2(4) . . . .
S2 C1 S1 C3 1.2(3) . . . .
C4 C3 S1 C1 -0.2(4) . . . .
S5 C3 S1 C1 -179.7(2) . . . .
C2 C1 S2 C4 178.8(3) . . . .
S1 C1 S2 C4 -1.6(3) . . . .
C3 C4 S2 C1 1.5(4) . . . .
S6 C4 S2 C1 -179.1(2) . . . .
C1 C2 S3 C5 172.3(4) . . . .
S4 C2 S3 C5 -7.4(3) . . . .
C6 C5 S3 C2 4.4(3) . . . .
S7 C5 S3 C2 -175.0(2) . . . .
C1 C2 S4 C6 -172.3(3) . . . .
S3 C2 S4 C6 7.4(3) . . . .
C5 C6 S4 C2 -4.4(3) . . . .
S8 C6 S4 C2 174.6(2) . . . .
C4 C3 S5 C7 9.6(5) . . . .
S1 C3 S5 C7 -171.0(2) . . . .
C8 C7 S5 C3 -43.2(4) . . . .
C3 C4 S6 C8 17.5(4) . . . .
S2 C4 S6 C8 -161.9(2) . . . .
C7 C8 S6 C4 -50.4(4) . . . .
C10B C9B S7 C5 -50.8(19) . . . .
C10B C9B S7 C9A 31.0(14) . . . .
C6 C5 S7 C9B 14.4(11) . . . .
S3 C5 S7 C9B -166.3(10) . . . .
C6 C5 S7 C9A -14.2(4) . . . .
S3 C5 S7 C9A 165.2(3) . . . .
C10A C9A S7 C9B -56.2(18) . . . .
C10A C9A S7 C5 48.2(4) . . . .
C5 C6 S8 C10A -12.4(5) . . . .
S4 C6 S8 C10A 168.8(3) . . . .
C5 C6 S8 C10B 12.4(8) . . . .
S4 C6 S8 C10B -166.4(7) . . . .
C9A C10A S8 C6 45.7(5) . . . .
C9A C10A S8 C10B -31.4(15) . . . .
C9B C10B S8 C6 -47.2(17) . . . .
C9B C10B S8 C10A 59.8(17) . . . .
N2 C11 N1 Cu1 0.00(3) . . . .
N1 C11 N2 C12 180.000(7) . . . .
N3 C12 N2 C11 180.000(8) . . . .
N2 C12 N3 Cu1 0.007(10) . . . 6_657
C11 N1 Cu1 N3 180.00(2) . . . 6_557
C11 N1 Cu1 Br1 0.00(2) . . . .
